data_7216788
loop_
_publ_author_name
'Li, Cheng-Peng'
'Chen, Jing'
'Liu, Peng-Wen'
'Du, Miao'

_publ_section_title
;
 Structural diversity of 5-methylnicotinate coordination assemblies
 regulated by metal-ligating tendency and metal-dependent anion effect
;
_journal_issue 28
_journal_name_full CrystEngComm
_journal_page_first 6433
_journal_paper_doi 10.1039/c4ce00187g
_journal_volume 16
_journal_year 2014
_chemical_formula_sum 'C14 H24 Cd2 N2 O14 S'
_chemical_formula_weight 701.21
_chemical_name_systematic
; 
 ? 
;
_space_group_IT_number 14
_symmetry_cell_setting monoclinic
_symmetry_space_group_name_Hall '-P 2ybc'
_symmetry_space_group_name_H-M 'P 1 21/c 1'
_atom_sites_solution_hydrogens geom
_atom_sites_solution_primary direct
_atom_sites_solution_secondary difmap
_audit_creation_method SHELXL-97
_cell_angle_alpha 90.00
_cell_angle_beta 123.915(19)
_cell_angle_gamma 90.00
_cell_formula_units_Z 4
_cell_length_a 11.761(4)
_cell_length_b 16.623(5)
_cell_length_c 13.751(3)
_cell_measurement_reflns_used 3520
_cell_measurement_temperature 296(2)
_cell_measurement_theta_max 30.10
_cell_measurement_theta_min 2.96
_cell_volume 2231.0(12)
_computing_cell_refinement 'Bruker SMART'
_computing_data_collection 'Bruker SMART'
_computing_data_reduction 'Bruker SAINT'
_computing_molecular_graphics 'Bruker SHELXTL'
_computing_publication_material 'Bruker SHELXTL'
_computing_structure_refinement 'SHELXL-97 (Sheldrick, 1997)'
_computing_structure_solution 'SHELXS-97 (Sheldrick, 1990)'
_diffrn_ambient_temperature 296(2)
_diffrn_measured_fraction_theta_full 0.998
_diffrn_measured_fraction_theta_max 0.998
_diffrn_measurement_device_type 'CCD area detector'
_diffrn_measurement_method 'phi and omega scans'
_diffrn_radiation_monochromator graphite
_diffrn_radiation_source 'fine-focus sealed tube'
_diffrn_radiation_type MoK\a
_diffrn_radiation_wavelength 0.71073
_diffrn_reflns_av_R_equivalents 0.0464
_diffrn_reflns_av_sigmaI/netI 0.0549
_diffrn_reflns_limit_h_max 8
_diffrn_reflns_limit_h_min -14
_diffrn_reflns_limit_k_max 18
_diffrn_reflns_limit_k_min -19
_diffrn_reflns_limit_l_max 16
_diffrn_reflns_limit_l_min -16
_diffrn_reflns_number 11092
_diffrn_reflns_theta_full 25.02
_diffrn_reflns_theta_max 25.02
_diffrn_reflns_theta_min 2.09
_exptl_absorpt_coefficient_mu 2.073
_exptl_absorpt_correction_T_max 0.6819
_exptl_absorpt_correction_T_min 0.5945
_exptl_absorpt_correction_type multi-scan
_exptl_absorpt_process_details SADABS
_exptl_crystal_colour COLORLESS
_exptl_crystal_density_diffrn 2.088
_exptl_crystal_density_meas ?
_exptl_crystal_density_method 'not measured'
_exptl_crystal_description BLOCK
_exptl_crystal_F_000 1384
_exptl_crystal_size_max 0.24
_exptl_crystal_size_mid 0.22
_exptl_crystal_size_min 0.20
_refine_diff_density_max 1.264
_refine_diff_density_min -1.532
_refine_diff_density_rms 0.312
_refine_ls_extinction_method none
_refine_ls_goodness_of_fit_ref 1.037
_refine_ls_hydrogen_treatment constr
_refine_ls_matrix_type full
_refine_ls_number_parameters 332
_refine_ls_number_reflns 3938
_refine_ls_number_restraints 23
_refine_ls_restrained_S_all 1.049
_refine_ls_R_factor_all 0.0903
_refine_ls_R_factor_gt 0.0781
_refine_ls_shift/su_max 0.001
_refine_ls_shift/su_mean 0.000
_refine_ls_structure_factor_coef Fsqd
_refine_ls_weighting_details 'calc w=1/[\s^2^(Fo^2^)+(0.1720P)^2^+0.0000P] where P=(Fo^2^+2Fc^2^)/3'
_refine_ls_weighting_scheme calc
_refine_ls_wR_factor_gt 0.2097
_refine_ls_wR_factor_ref 0.2295
_reflns_number_gt 3031
_reflns_number_total 3938
_reflns_threshold_expression >2sigma(I)
_cod_data_source_file c4ce00187g2.cif
_cod_data_source_block 967573
_cod_depositor_comments
;
The following automatic conversions were performed:

'_symmetry_cell_setting' value 'Monoclinic' changed to 'monoclinic'
according to
/usr/data/users/saulius/crontab/automatic-downloads/rss-feeds/RSC/lib/dictionaries/cif_core.dic
dictionary named 'cif_core.dic' version 2.4.2 from
2011-04-26.

'_exptl_absorpt_correction_type' value 'MULTI-SCAN'
changed to 'multi-scan' according to
/usr/data/users/saulius/crontab/automatic-downloads/rss-feeds/RSC/lib/dictionaries/cif_core.dic
dictionary named 'cif_core.dic' version 2.4.2 from 2011-04-26.

Automatic conversion script
Id: cif_fix_values 2281 2013-09-26 08:29:07Z andrius 

The following automatic conversions were performed:

'_exptl_crystal_density_meas' value 'NONE' was changed to '?' - the
value is perceived as not measured.

Automatic conversion script
Id: cif_fix_values 3008 2015-01-20 13:52:24Z robertas 
;
_cod_original_cell_volume 2231.0(11)
_cod_original_sg_symbol_H-M P2(1)/c
_cod_database_code 7216788

loop_
_symmetry_equiv_pos_as_xyz
'x, y, z'
'-x, y+1/2, -z+1/2'
'-x, -y, -z'
'x, -y-1/2, z-1/2'

loop_
_atom_site_label
_atom_site_type_symbol
_atom_site_fract_x
_atom_site_fract_y
_atom_site_fract_z
_atom_site_U_iso_or_equiv
_atom_site_adp_type
_atom_site_occupancy
_atom_site_symmetry_multiplicity
_atom_site_calc_flag
_atom_site_refinement_flags
_atom_site_disorder_assembly
_atom_site_disorder_group
Cd1 Cd 1.00008(4) 0.24949(3) 0.12300(4) 0.0280(3) Uani 1 1 d . . .
Cd2 Cd 0.49789(5) -0.11982(3) -0.12875(4) 0.0298(3) Uani 1 1 d . . .
S1 S 0.5093(2) -0.20281(14) -0.35074(18) 0.0408(6) Uani 1 1 d D . .
O1 O 0.7695(6) -0.1360(3) 0.0142(5) 0.0403(14) Uani 1 1 d . A .
O2 O 0.6595(6) -0.0212(3) -0.0490(5) 0.0410(14) Uani 1 1 d . A .
O3 O 1.2273(6) 0.6355(3) 0.2373(5) 0.0423(14) Uani 1 1 d . . .
O4 O 1.3376(6) 0.5206(4) 0.2887(6) 0.0489(16) Uani 1 1 d . . .
O5 O 1.1601(7) 0.2500(3) 0.3204(5) 0.0490(17) Uani 1 1 d . . .
H5A H 1.1287 0.2849 0.3447 0.073 Uiso 1 1 d R . .
H5B H 1.2397 0.2302 0.3715 0.073 Uiso 1 1 d R . .
O6 O 1.1698(6) 0.2589(3) 0.0888(5) 0.0420(15) Uani 1 1 d . . .
H6A H 1.1829 0.2253 0.0493 0.063 Uiso 1 1 d R . .
H6B H 1.2394 0.2720 0.1557 0.063 Uiso 1 1 d R . .
O7 O 0.8379(7) 0.2401(4) -0.0768(5) 0.0460(16) Uani 1 1 d . . .
H7A H 0.8643 0.2780 -0.1013 0.069 Uiso 1 1 d R . .
H7B H 0.7539 0.2396 -0.1005 0.069 Uiso 1 1 d R . .
O8 O 0.8280(6) 0.2494(3) 0.1525(6) 0.0461(16) Uani 1 1 d . . .
H8A H 0.7623 0.2699 0.0890 0.069 Uiso 1 1 d R . .
H8B H 0.8092 0.2089 0.1789 0.069 Uiso 1 1 d R . .
O9 O 0.4937(5) -0.2547(4) -0.1172(4) 0.050(3) Uani 1 1 d D A .
H9A H 0.4630 -0.2917 -0.1683 0.076 Uiso 1 1 d RD . .
H9B H 0.5104 -0.2672 -0.0504 0.076 Uiso 1 1 d RD . .
O10 O 0.4791(9) -0.1144(4) 0.0266(6) 0.069(2) Uani 1 1 d . A .
H10A H 0.4617 -0.0657 0.0325 0.104 Uiso 1 1 d R . .
H10B H 0.5255 -0.1415 0.0895 0.104 Uiso 1 1 d R . .
O11 O 0.5297(13) -0.1374(4) -0.2728(8) 0.073(7) Uani 0.717(11) 1 d PD A 1
O12 O 0.5870(8) -0.1840(5) -0.4019(7) 0.050(3) Uani 0.717(11) 1 d PD A 1
O13 O 0.5686(8) -0.2763(4) -0.2818(7) 0.053(3) Uani 0.717(11) 1 d PD A 1
O14 O 0.3705(6) -0.2133(7) -0.4382(7) 0.080(4) Uani 0.717(11) 1 d PD A 1
O11' O 0.515(3) -0.1367(10) -0.2828(18) 0.13(3) Uiso 0.283(11) 1 d PD A 2
O12' O 0.6369(12) -0.2337(15) -0.3158(19) 0.114(16) Uani 0.283(11) 1 d PD A 2
O13' O 0.4253(15) -0.2676(9) -0.3451(15) 0.052(7) Uani 0.283(11) 1 d PD A 2
O14' O 0.4286(16) -0.1809(10) -0.4752(8) 0.050(7) Uani 0.283(11) 1 d PD A 2
N1 N 1.0144(7) 0.1108(5) 0.1301(5) 0.0331(19) Uani 1 1 d . . .
N2 N 0.9850(7) 0.3881(5) 0.1157(6) 0.0351(19) Uani 1 1 d . . .
C1 C 1.1353(9) 0.0713(5) 0.1896(7) 0.0359(19) Uani 1 1 d . . .
H1 H 1.2153 0.1016 0.2288 0.043 Uiso 1 1 calc R . .
C2 C 1.1469(8) -0.0108(5) 0.1956(7) 0.0313(17) Uani 1 1 d . . .
C3 C 1.0259(8) -0.0552(5) 0.1378(6) 0.0313(18) Uani 1 1 d . . .
H3 H 1.0291 -0.1111 0.1405 0.038 Uiso 1 1 calc R . .
C4 C 0.9010(8) -0.0160(4) 0.0765(7) 0.0315(17) Uani 1 1 d . A .
C5 C 0.9003(8) 0.0674(5) 0.0740(6) 0.0295(17) Uani 1 1 d . . .
H5 H 0.8166 0.0939 0.0313 0.035 Uiso 1 1 calc R . .
C6 C 1.2851(10) -0.0516(6) 0.2642(8) 0.050(2) Uani 1 1 d . . .
H6 H 1.3540 -0.0132 0.3151 0.075 Uiso 1 1 calc R . .
H6' H 1.3058 -0.0731 0.2109 0.075 Uiso 1 1 calc R . .
H6" H 1.2833 -0.0945 0.3100 0.075 Uiso 1 1 calc R . .
C7 C 0.7678(9) -0.0602(4) 0.0102(6) 0.0317(19) Uani 1 1 d . . .
C8 C 0.8651(8) 0.4267(5) 0.0556(7) 0.0351(19) Uani 1 1 d . . .
H8 H 0.7857 0.3959 0.0150 0.042 Uiso 1 1 calc R . .
C9 C 0.8511(8) 0.5091(5) 0.0496(7) 0.0342(18) Uani 1 1 d . . .
C10 C 0.9710(8) 0.5539(5) 0.1101(7) 0.0330(18) Uani 1 1 d . . .
H10 H 0.9668 0.6098 0.1092 0.040 Uiso 1 1 calc R . .
H12 H 1.1832 0.4057 0.2138 0.040 Uiso 1 1 d R . .
C11 C 1.0975(9) 0.5152(5) 0.1722(7) 0.0366(19) Uani 1 1 d . . .
C12 C 1.0991(8) 0.4318(4) 0.1724(7) 0.0287(17) Uani 1 1 d . . .
C13 C 0.7128(10) 0.5481(6) -0.0204(8) 0.051(2) Uani 1 1 d . . .
H13A H 0.6926 0.5723 0.0317 0.077 Uiso 1 1 calc R . .
H13B H 0.6447 0.5083 -0.0677 0.077 Uiso 1 1 calc R . .
H13C H 0.7125 0.5887 -0.0702 0.077 Uiso 1 1 calc R . .
C14 C 1.2274(9) 0.5605(5) 0.2355(7) 0.0342(19) Uani 1 1 d . . .

loop_
_atom_site_aniso_label
_atom_site_aniso_U_11
_atom_site_aniso_U_22
_atom_site_aniso_U_33
_atom_site_aniso_U_23
_atom_site_aniso_U_13
_atom_site_aniso_U_12
Cd1 0.0267(4) 0.0166(5) 0.0336(5) -0.0010(2) 0.0124(3) -0.00164(19)
Cd2 0.0300(4) 0.0189(4) 0.0345(4) -0.00148(18) 0.0143(3) -0.00006(19)
S1 0.0479(13) 0.0354(12) 0.0365(11) -0.0068(9) 0.0218(10) -0.0006(9)
O1 0.049(4) 0.021(3) 0.045(3) -0.005(2) 0.022(3) -0.009(2)
O2 0.035(3) 0.028(3) 0.052(4) -0.005(2) 0.019(3) -0.003(2)
O3 0.054(4) 0.019(3) 0.054(4) -0.008(2) 0.031(3) -0.011(3)
O4 0.038(3) 0.035(4) 0.061(4) -0.008(3) 0.020(3) -0.007(3)
O5 0.045(4) 0.043(4) 0.039(4) -0.007(3) 0.012(3) 0.011(3)
O6 0.046(4) 0.031(3) 0.047(4) -0.003(2) 0.025(3) 0.003(2)
O7 0.052(4) 0.032(3) 0.039(3) 0.001(2) 0.016(3) -0.002(3)
O8 0.039(3) 0.043(4) 0.053(4) 0.020(3) 0.024(3) 0.007(3)
O9 0.079(7) 0.028(5) 0.047(5) -0.002(3) 0.037(5) -0.001(3)
O10 0.132(7) 0.030(4) 0.070(5) 0.000(3) 0.071(5) 0.004(4)
O11 0.185(18) 0.016(4) 0.068(8) -0.011(4) 0.102(11) -0.014(5)
O12 0.057(6) 0.045(5) 0.051(5) 0.002(4) 0.032(5) 0.006(4)
O13 0.039(5) 0.044(5) 0.068(6) 0.011(4) 0.026(4) 0.011(4)
O14 0.035(6) 0.113(11) 0.063(7) -0.014(6) 0.010(5) 0.008(6)
O12' 0.026(15) 0.23(5) 0.09(2) 0.00(3) 0.033(15) 0.02(2)
O13' 0.057(15) 0.024(11) 0.056(14) 0.015(9) 0.020(12) 0.013(10)
O14' 0.069(16) 0.037(12) 0.067(15) -0.035(11) 0.054(14) -0.035(11)
N1 0.034(4) 0.022(4) 0.036(4) -0.002(2) 0.015(4) -0.002(3)
N2 0.037(4) 0.023(4) 0.040(4) 0.001(3) 0.018(3) 0.002(3)
C1 0.035(4) 0.026(4) 0.039(4) 0.001(3) 0.016(4) -0.003(3)
C2 0.030(4) 0.031(4) 0.028(4) 0.004(3) 0.013(3) 0.009(3)
C3 0.030(4) 0.023(4) 0.038(4) -0.003(3) 0.018(3) -0.002(3)
C4 0.041(5) 0.021(4) 0.028(4) -0.002(3) 0.016(3) -0.004(3)
C5 0.025(4) 0.024(4) 0.029(4) 0.001(3) 0.009(3) 0.001(3)
C6 0.040(5) 0.042(5) 0.052(6) 0.003(4) 0.016(4) 0.008(4)
C7 0.040(5) 0.024(4) 0.031(4) -0.005(3) 0.020(4) -0.005(3)
C8 0.029(4) 0.026(4) 0.044(5) -0.005(3) 0.017(4) -0.008(3)
C9 0.036(4) 0.028(4) 0.041(4) 0.003(3) 0.022(4) 0.004(3)
C10 0.040(4) 0.015(4) 0.045(4) -0.004(3) 0.024(4) -0.003(3)
C11 0.049(5) 0.023(4) 0.039(4) -0.002(3) 0.025(4) -0.003(4)
C12 0.027(4) 0.022(4) 0.034(4) -0.002(3) 0.014(3) -0.001(3)
C13 0.040(5) 0.051(6) 0.054(5) 0.005(5) 0.020(4) 0.016(5)
C14 0.038(5) 0.026(5) 0.039(4) -0.004(3) 0.022(4) -0.008(3)

loop_
_atom_type_symbol
_atom_type_description
_atom_type_scat_dispersion_real
_atom_type_scat_dispersion_imag
_atom_type_scat_source
C C 0.0033 0.0016 'International Tables Vol C Tables 4.2.6.8 and 6.1.1.4'
H H 0.0000 0.0000 'International Tables Vol C Tables 4.2.6.8 and 6.1.1.4'
N N 0.0061 0.0033 'International Tables Vol C Tables 4.2.6.8 and 6.1.1.4'
O O 0.0106 0.0060 'International Tables Vol C Tables 4.2.6.8 and 6.1.1.4'
S S 0.1246 0.1234 'International Tables Vol C Tables 4.2.6.8 and 6.1.1.4'
Cd Cd -0.8075 1.2024 'International Tables Vol C Tables 4.2.6.8 and 6.1.1.4'

loop_
_geom_angle_atom_site_label_1
_geom_angle_atom_site_label_2
_geom_angle_atom_site_label_3
_geom_angle
_geom_angle_site_symmetry_1
_geom_angle_site_symmetry_3
O8 Cd1 O5 90.8(2) . .
O8 Cd1 O6 175.92(19) . .
O5 Cd1 O6 90.5(2) . .
O8 Cd1 N2 87.3(2) . .
O5 Cd1 N2 92.3(2) . .
O6 Cd1 N2 88.7(2) . .
O8 Cd1 N1 92.5(2) . .
O5 Cd1 N1 87.8(2) . .
O6 Cd1 N1 91.5(2) . .
N2 Cd1 N1 179.8(4) . .
O8 Cd1 O7 89.2(2) . .
O5 Cd1 O7 176.4(2) . .
O6 Cd1 O7 89.8(2) . .
N2 Cd1 O7 91.3(2) . .
N1 Cd1 O7 88.6(2) . .
O11 Cd2 O9 87.3(2) . .
O11 Cd2 O11' 3.7(9) . .
O9 Cd2 O11' 87.7(5) . .
O11 Cd2 O10 173.7(3) . .
O9 Cd2 O10 87.4(2) . .
O11' Cd2 O10 175.1(5) . .
O11 Cd2 O4 98.9(3) . 4_465
O9 Cd2 O4 135.5(2) . 4_465
O11' Cd2 O4 96.1(6) . 4_465
O10 Cd2 O4 87.3(3) . 4_465
O11 Cd2 O2 90.8(3) . .
O9 Cd2 O2 136.8(2) . .
O11' Cd2 O2 93.1(6) . .
O10 Cd2 O2 90.7(3) . .
O4 Cd2 O2 87.4(3) 4_465 .
O12' S1 O14 140.1(12) . .
O12' S1 O11' 114.2(8) . .
O14 S1 O11' 105.6(12) . .
O12' S1 O11 108.6(13) . .
O14 S1 O11 111.2(5) . .
O12' S1 O13 55.7(9) . .
O14 S1 O13 111.1(5) . .
O11' S1 O13 112.9(10) . .
O11 S1 O13 109.0(5) . .
O12' S1 O12 53.4(9) . .
O14 S1 O12 110.8(5) . .
O11' S1 O12 109.7(11) . .
O11 S1 O12 107.8(5) . .
O13 S1 O12 106.8(4) . .
O12' S1 O14' 111.4(8) . .
O14 S1 O14' 48.8(7) . .
O11' S1 O14' 109.8(8) . .
O11 S1 O14' 114.2(8) . .
O13 S1 O14' 136.7(8) . .
O12 S1 O14' 63.7(7) . .
O12' S1 O13' 109.4(8) . .
O14 S1 O13' 57.7(7) . .
O11' S1 O13' 108.4(8) . .
O11 S1 O13' 110.2(9) . .
O13 S1 O13' 56.9(7) . .
O12 S1 O13' 141.9(8) . .
O14' S1 O13' 102.9(6) . .
C7 O2 Cd2 102.4(5) . .
C14 O4 Cd2 101.9(5) . 4_666
Cd1 O5 H5A 102.7 . .
Cd1 O5 H5B 140.1 . .
H5A O5 H5B 116.9 . .
Cd1 O6 H6A 124.9 . .
Cd1 O6 H6B 102.6 . .
H6A O6 H6B 116.9 . .
Cd1 O7 H7A 100.3 . .
Cd1 O7 H7B 117.9 . .
H7A O7 H7B 117.3 . .
Cd1 O8 H8A 101.9 . .
Cd1 O8 H8B 123.0 . .
H8A O8 H8B 116.9 . .
Cd2 O9 H9A 132.8 . .
Cd2 O9 H9B 108.5 . .
H9A O9 H9B 117.0 . .
Cd2 O10 H10A 106.4 . .
Cd2 O10 H10B 126.4 . .
H10A O10 H10B 117.3 . .
S1 O11 Cd2 135.6(5) . .
S1 O11' Cd2 135.9(14) . .
C5 N1 C1 117.9(8) . .
C5 N1 Cd1 119.5(6) . .
C1 N1 Cd1 122.6(5) . .
C12 N2 C8 118.1(8) . .
C12 N2 Cd1 119.5(6) . .
C8 N2 Cd1 122.4(6) . .
N1 C1 C2 123.9(8) . .
N1 C1 H1 118.1 . .
C2 C1 H1 118.1 . .
C1 C2 C3 117.3(7) . .
C1 C2 C6 121.5(8) . .
C3 C2 C6 121.3(8) . .
C4 C3 C2 119.8(8) . .
C4 C3 H3 120.1 . .
C2 C3 H3 120.1 . .
C3 C4 C5 118.4(7) . .
C3 C4 C7 122.4(7) . .
C5 C4 C7 119.1(7) . .
N1 C5 C4 122.7(8) . .
N1 C5 H5 118.7 . .
C4 C5 H5 118.7 . .
C2 C6 H6 109.5 . .
C2 C6 H6' 109.5 . .
H6 C6 H6' 109.5 . .
C2 C6 H6" 109.5 . .
H6 C6 H6" 109.5 . .
H6' C6 H6" 109.5 . .
O2 C7 O1 122.4(7) . .
O2 C7 C4 119.0(7) . .
O1 C7 C4 118.6(7) . .
N2 C8 C9 124.5(8) . .
N2 C8 H8 117.8 . .
C9 C8 H8 117.8 . .
C8 C9 C10 116.8(8) . .
C8 C9 C13 121.3(8) . .
C10 C9 C13 121.9(8) . .
C9 C10 C11 120.0(8) . .
C9 C10 H10 120.0 . .
C11 C10 H10 120.0 . .
C12 C11 C10 118.1(8) . .
C12 C11 C14 120.1(8) . .
C10 C11 C14 121.8(7) . .
N2 C12 C11 122.5(8) . .
N2 C12 H12 119.0 . .
C11 C12 H12 118.5 . .
C9 C13 H13A 109.5 . .
C9 C13 H13B 109.5 . .
H13A C13 H13B 109.5 . .
C9 C13 H13C 109.5 . .
H13A C13 H13C 109.5 . .
H13B C13 H13C 109.5 . .
O3 C14 O4 121.7(8) . .
O3 C14 C11 120.6(8) . .
O4 C14 C11 117.7(7) . .

loop_
_geom_bond_atom_site_label_1
_geom_bond_atom_site_label_2
_geom_bond_distance
_geom_bond_site_symmetry_2
Cd1 O8 2.276(7) .
Cd1 O5 2.282(6) .
Cd1 O6 2.298(6) .
Cd1 N2 2.308(8) .
Cd1 N1 2.309(8) .
Cd1 O7 2.316(6) .
Cd2 O11 2.230(7) .
Cd2 O9 2.251(6) .
Cd2 O11' 2.256(17) .
Cd2 O10 2.268(7) .
Cd2 O4 2.275(6) 4_465
Cd2 O2 2.275(6) .
S1 O12' 1.394(8) .
S1 O14 1.396(6) .
S1 O11' 1.418(8) .
S1 O11 1.450(5) .
S1 O13 1.463(5) .
S1 O12 1.465(6) .
S1 O14' 1.466(8) .
S1 O13' 1.492(8) .
O1 C7 1.261(8) .
O2 C7 1.244(9) .
O3 C14 1.247(9) .
O4 C14 1.263(10) .
O4 Cd2 2.275(6) 4_666
O5 H5A 0.8507 .
O5 H5B 0.8627 .
O6 H6A 0.8501 .
O6 H6B 0.8502 .
O7 H7A 0.8500 .
O7 H7B 0.8505 .
O8 H8A 0.8501 .
O8 H8B 0.8499 .
O9 H9A 0.8484 .
O9 H9B 0.8502 .
O10 H10A 0.8498 .
O10 H10B 0.8490 .
N1 C5 1.327(10) .
N1 C1 1.351(11) .
N2 C12 1.330(10) .
N2 C8 1.335(11) .
C1 C2 1.368(11) .
C1 H1 0.9300 .
C2 C3 1.393(11) .
C2 C6 1.510(11) .
C3 C4 1.382(11) .
C3 H3 0.9300 .
C4 C5 1.386(11) .
C4 C7 1.494(11) .
C5 H5 0.9300 .
C6 H6 0.9600 .
C6 H6' 0.9600 .
C6 H6" 0.9600 .
C8 C9 1.376(11) .
C8 H8 0.9300 .
C9 C10 1.388(11) .
C9 C13 1.498(11) .
C10 C11 1.393(12) .
C10 H10 0.9300 .
C11 C12 1.387(11) .
C11 C14 1.474(12) .
C12 H12 0.9295 .
C13 H13A 0.9600 .
C13 H13B 0.9600 .
C13 H13C 0.9600 .

loop_
_geom_torsion_atom_site_label_1
_geom_torsion_atom_site_label_2
_geom_torsion_atom_site_label_3
_geom_torsion_atom_site_label_4
_geom_torsion
_geom_torsion_site_symmetry_1
O11 Cd2 O2 C7 -83.7(6) .
O9 Cd2 O2 C7 3.3(6) .
O11' Cd2 O2 C7 -86.6(8) .
O10 Cd2 O2 C7 90.2(5) .
O4 Cd2 O2 C7 177.5(5) 4_465
O12' S1 O11 Cd2 -107.2(14) .
O14 S1 O11 Cd2 74.7(11) .
O11' S1 O11 Cd2 86(11) .
O13 S1 O11 Cd2 -48.1(12) .
O12 S1 O11 Cd2 -163.6(9) .
O14' S1 O11 Cd2 127.9(11) .
O13' S1 O11 Cd2 12.6(13) .
O9 Cd2 O11 S1 18.6(10) .
O11' Cd2 O11 S1 -77(8) .
O4 Cd2 O11 S1 -117.1(10) 4_465
O2 Cd2 O11 S1 155.4(10) .
O12' S1 O11' Cd2 -96(2) .
O14 S1 O11' Cd2 86(2) .
O11 S1 O11' Cd2 -83(11) .
O13 S1 O11' Cd2 -35(3) .
O12 S1 O11' Cd2 -154.2(19) .
O14' S1 O11' Cd2 138(2) .
O13' S1 O11' Cd2 26(2) .
O11 Cd2 O11' S1 91(9) .
O9 Cd2 O11' S1 7(2) .
O4 Cd2 O11' S1 -129(2) 4_465
O2 Cd2 O11' S1 143(2) .
O8 Cd1 N1 C5 43.7(6) .
O5 Cd1 N1 C5 134.4(6) .
O6 Cd1 N1 C5 -135.2(6) .
O7 Cd1 N1 C5 -45.4(6) .
O8 Cd1 N1 C1 -136.4(6) .
O5 Cd1 N1 C1 -45.7(6) .
O6 Cd1 N1 C1 44.8(6) .
O7 Cd1 N1 C1 134.5(6) .
O8 Cd1 N2 C12 136.0(6) .
O5 Cd1 N2 C12 45.3(6) .
O6 Cd1 N2 C12 -45.2(6) .
O7 Cd1 N2 C12 -134.9(6) .
O8 Cd1 N2 C8 -44.5(6) .
O5 Cd1 N2 C8 -135.1(6) .
O6 Cd1 N2 C8 134.4(6) .
O7 Cd1 N2 C8 44.6(7) .
C5 N1 C1 C2 -0.2(12) .
Cd1 N1 C1 C2 179.9(6) .
N1 C1 C2 C3 -1.0(13) .
N1 C1 C2 C6 -179.6(8) .
C1 C2 C3 C4 0.8(11) .
C6 C2 C3 C4 179.5(8) .
C2 C3 C4 C5 0.3(11) .
C2 C3 C4 C7 178.3(7) .
C1 N1 C5 C4 1.5(11) .
Cd1 N1 C5 C4 -178.6(6) .
C3 C4 C5 N1 -1.6(12) .
C7 C4 C5 N1 -179.6(7) .
Cd2 O2 C7 O1 0.8(8) .
Cd2 O2 C7 C4 179.1(6) .
C3 C4 C7 O2 -175.6(7) .
C5 C4 C7 O2 2.4(11) .
C3 C4 C7 O1 2.8(12) .
C5 C4 C7 O1 -179.2(7) .
C12 N2 C8 C9 -1.1(12) .
Cd1 N2 C8 C9 179.4(6) .
N2 C8 C9 C10 0.5(13) .
N2 C8 C9 C13 179.6(8) .
C8 C9 C10 C11 0.4(12) .
C13 C9 C10 C11 -178.7(8) .
C9 C10 C11 C12 -0.7(12) .
C9 C10 C11 C14 178.7(8) .
C8 N2 C12 C11 0.7(12) .
Cd1 N2 C12 C11 -179.7(6) .
C10 C11 C12 N2 0.2(12) .
C14 C11 C12 N2 -179.3(7) .
Cd2 O4 C14 O3 0.5(9) 4_666
Cd2 O4 C14 C11 -178.6(6) 4_666
C12 C11 C14 O3 -179.0(8) .
C10 C11 C14 O3 1.5(12) .
C12 C11 C14 O4 0.1(12) .
C10 C11 C14 O4 -179.3(8) .
